data_7006028
loop_
_publ_author_name
'Sol\'e, Daniel'
'Solans, Xavier'
'Font-Bardia, Merc\'e'

_publ_section_title
;
 N,N-Dialkyl-2-iodoanilines: a versatile source for the synthesis of
 Pd(ii) complexes. Synthesis of novel OCP- and CCN-pincer palladium
 complexes.
;
_journal_issue 38
_journal_name_full 'Dalton transactions (Cambridge, England : 2003)'
_journal_page_first 4286
_journal_page_last 4292
_journal_paper_doi 10.1039/b708306h
_journal_year 2007
_chemical_formula_sum 'C21 H19 I N O P Pd'
_chemical_formula_weight 565.64
_chemical_name_systematic
;
?
;
_space_group_IT_number 14
_symmetry_cell_setting monoclinic
_symmetry_space_group_name_Hall '-P 2ybc'
_symmetry_space_group_name_H-M 'P 1 21/c 1'
_atom_sites_solution_hydrogens geom
_atom_sites_solution_primary direct
_atom_sites_solution_secondary difmap
_audit_creation_method SHELXL-97
_cell_angle_alpha 90.00
_cell_angle_beta 106.32(2)
_cell_angle_gamma 90.00
_cell_formula_units_Z 4
_cell_length_a 10.477(4)
_cell_length_b 10.940(3)
_cell_length_c 18.559(3)
_cell_measurement_reflns_used 98
_cell_measurement_temperature 293(2)
_cell_measurement_theta_max 31
_cell_measurement_theta_min 3
_cell_volume 2041.5(10)
_computing_structure_refinement 'SHELXL-97 (Sheldrick, 1997)'
_diffrn_ambient_temperature 293(2)
_diffrn_measured_fraction_theta_full 0.917
_diffrn_measured_fraction_theta_max 0.917
_diffrn_radiation_monochromator graphite
_diffrn_radiation_source 'fine-focus sealed tube'
_diffrn_radiation_type MoK\a
_diffrn_radiation_wavelength 0.71073
_diffrn_reflns_av_R_equivalents 0.0324
_diffrn_reflns_av_sigmaI/netI 0.0227
_diffrn_reflns_limit_h_max 13
_diffrn_reflns_limit_h_min -14
_diffrn_reflns_limit_k_max 13
_diffrn_reflns_limit_k_min 0
_diffrn_reflns_limit_l_max 25
_diffrn_reflns_limit_l_min 0
_diffrn_reflns_number 19826
_diffrn_reflns_theta_full 30.00
_diffrn_reflns_theta_max 30.00
_diffrn_reflns_theta_min 3.46
_exptl_absorpt_coefficient_mu 2.509
_exptl_absorpt_correction_type none
_exptl_crystal_density_diffrn 1.840
_exptl_crystal_density_method 'not measured'
_exptl_crystal_description prism
_exptl_crystal_F_000 1096
_exptl_crystal_size_max 0.2
_exptl_crystal_size_mid 0.1
_exptl_crystal_size_min 0.1
_refine_diff_density_max 0.803
_refine_diff_density_min -0.855
_refine_diff_density_rms 0.202
_refine_ls_extinction_coef 0.0029(4)
_refine_ls_extinction_expression Fc^*^=kFc[1+0.001xFc^2^\l^3^/sin(2\q)]^-1/4^
_refine_ls_extinction_method SHELXL
_refine_ls_goodness_of_fit_ref 1.239
_refine_ls_hydrogen_treatment constr
_refine_ls_matrix_type full
_refine_ls_number_parameters 236
_refine_ls_number_reflns 5467
_refine_ls_number_restraints 1
_refine_ls_restrained_S_all 1.246
_refine_ls_R_factor_all 0.0366
_refine_ls_R_factor_gt 0.0338
_refine_ls_shift/su_max 0.001
_refine_ls_shift/su_mean 0.000
_refine_ls_structure_factor_coef Fsqd
_refine_ls_weighting_details 'calc w=1/[\s^2^(Fo^2^)+(0.0465P)^2^+0.6830P] where P=(Fo^2^+2Fc^2^)/3'
_refine_ls_weighting_scheme calc
_refine_ls_wR_factor_gt 0.0882
_refine_ls_wR_factor_ref 0.0900
_reflns_number_gt 5156
_reflns_number_total 5467
_reflns_threshold_expression >2sigma(I)
_cod_data_source_file b708306h.txt
_cod_data_source_block sojm98a
_cod_original_sg_symbol_H-M P21/c
_cod_database_code 7006028

loop_
_symmetry_equiv_pos_as_xyz
'x, y, z'
'-x, y+1/2, -z+1/2'
'-x, -y, -z'
'x, -y-1/2, z-1/2'

loop_
_atom_site_label
_atom_site_type_symbol
_atom_site_fract_x
_atom_site_fract_y
_atom_site_fract_z
_atom_site_U_iso_or_equiv
_atom_site_adp_type
_atom_site_occupancy
_atom_site_symmetry_multiplicity
_atom_site_calc_flag
_atom_site_refinement_flags
_atom_site_disorder_assembly
_atom_site_disorder_group
I I 0.776815(19) 0.35029(2) 0.410405(12) 0.05311(8) Uani 1 1 d U . .
Pd Pd 0.526632(18) 0.264468(18) 0.374151(10) 0.03659(8) Uani 1 1 d U . .
P P 0.56855(7) 0.11110(6) 0.30838(4) 0.03957(14) Uani 1 1 d . . .
O O 0.4721(2) 0.4086(2) 0.42860(12) 0.0489(4) Uani 1 1 d . . .
N N 0.2471(2) 0.3762(2) 0.40074(14) 0.0479(5) Uani 1 1 d . . .
C1 C 0.5860(3) 0.1604(3) 0.21814(16) 0.0445(5) Uani 1 1 d . . .
C2 C 0.4731(3) 0.1809(3) 0.15863(17) 0.0528(7) Uani 1 1 d . . .
H2 H 0.3897 0.1610 0.1635 0.063 Uiso 1 1 calc R . .
C3 C 0.4845(5) 0.2307(4) 0.0920(2) 0.0722(10) Uani 1 1 d . . .
H3 H 0.4091 0.2437 0.0521 0.087 Uiso 1 1 calc R . .
C4 C 0.6091(6) 0.2611(4) 0.0854(2) 0.0776(12) Uani 1 1 d . . .
H4 H 0.6169 0.2947 0.0408 0.093 Uiso 1 1 calc R . .
C5 C 0.7224(5) 0.2419(4) 0.1446(3) 0.0725(10) Uani 1 1 d . . .
H5 H 0.8056 0.2624 0.1395 0.087 Uiso 1 1 calc R . .
C6 C 0.7114(4) 0.1922(3) 0.2111(2) 0.0580(7) Uani 1 1 d . . .
H6 H 0.7871 0.1798 0.2510 0.070 Uiso 1 1 calc R . .
C7 C 0.7051(3) 0.0071(3) 0.34874(16) 0.0446(5) Uani 1 1 d . . .
C8 C 0.7605(4) 0.0023(4) 0.4264(2) 0.0663(9) Uani 1 1 d . . .
H8 H 0.7335 0.0577 0.4572 0.080 Uiso 1 1 calc R . .
C9 C 0.8560(5) -0.0852(5) 0.4577(2) 0.0789(11) Uani 1 1 d . . .
H9 H 0.8939 -0.0871 0.5094 0.095 Uiso 1 1 calc R . .
C10 C 0.8945(5) -0.1678(4) 0.4134(3) 0.0769(11) Uani 1 1 d . . .
H10 H 0.9581 -0.2263 0.4352 0.092 Uiso 1 1 calc R . .
C11 C 0.8411(4) -0.1663(3) 0.3373(2) 0.0634(8) Uani 1 1 d . . .
H11 H 0.8673 -0.2239 0.3075 0.076 Uiso 1 1 calc R . .
C12 C 0.7457(3) -0.0764(3) 0.30429(18) 0.0514(6) Uani 1 1 d . . .
H12 H 0.7104 -0.0737 0.2524 0.062 Uiso 1 1 calc R . .
C13 C 0.4185(3) 0.0146(3) 0.28819(18) 0.0498(6) Uani 1 1 d . . .
H13A H 0.3914 -0.0083 0.2356 0.060 Uiso 1 1 calc R . .
H13B H 0.4365 -0.0594 0.3182 0.060 Uiso 1 1 calc R . .
C14 C 0.3107(3) 0.0866(3) 0.30692(15) 0.0438(5) Uani 1 1 d . . .
C15 C 0.1819(3) 0.0367(3) 0.28640(19) 0.0548(7) Uani 1 1 d . . .
H15 H 0.1639 -0.0363 0.2598 0.066 Uiso 1 1 calc R . .
C16 C 0.0830(3) 0.0988(3) 0.3067(2) 0.0607(8) Uani 1 1 d . . .
H16 H -0.0022 0.0657 0.2948 0.073 Uiso 1 1 calc R . .
C17 C 0.1070(3) 0.2081(3) 0.3440(2) 0.0551(7) Uani 1 1 d . . .
H17 H 0.0378 0.2482 0.3564 0.066 Uiso 1 1 calc R . .
C18 C 0.2335(3) 0.2605(3) 0.36377(16) 0.0427(5) Uani 1 1 d . . .
C19 C 0.3404(2) 0.1979(2) 0.34646(14) 0.0384(5) Uani 1 1 d . . .
C20 C 0.1266(4) 0.4374(4) 0.4073(3) 0.0738(10) Uani 1 1 d . . .
H20A H 0.0505 0.3877 0.3844 0.111 Uiso 1 1 calc R . .
H20B H 0.1178 0.5151 0.3823 0.111 Uiso 1 1 calc R . .
H20C H 0.1325 0.4496 0.4593 0.111 Uiso 1 1 calc R . .
C21 C 0.3593(3) 0.4371(3) 0.43015(15) 0.0437(5) Uani 1 1 d . . .
H21 H 0.3518 0.5097 0.4547 0.052 Uiso 1 1 calc R . .

loop_
_atom_site_aniso_label
_atom_site_aniso_U_11
_atom_site_aniso_U_22
_atom_site_aniso_U_33
_atom_site_aniso_U_23
_atom_site_aniso_U_13
_atom_site_aniso_U_12
I 0.04274(12) 0.05990(15) 0.05738(13) -0.00491(8) 0.01518(9) -0.00472(7)
Pd 0.03385(11) 0.03818(13) 0.03814(11) -0.00143(6) 0.01076(7) -0.00117(6)
P 0.0379(3) 0.0399(3) 0.0414(3) -0.0018(2) 0.0119(2) 0.0000(2)
O 0.0430(10) 0.0493(11) 0.0544(11) -0.0073(8) 0.0139(8) -0.0006(8)
N 0.0396(11) 0.0540(14) 0.0505(12) -0.0053(10) 0.0133(9) 0.0001(10)
C1 0.0477(14) 0.0444(14) 0.0420(12) -0.0019(10) 0.0137(10) 0.0021(10)
C2 0.0562(17) 0.0522(18) 0.0484(15) -0.0021(12) 0.0117(12) 0.0028(13)
C3 0.085(3) 0.070(2) 0.057(2) -0.0011(16) 0.0123(19) 0.0081(19)
C4 0.112(4) 0.068(3) 0.059(2) 0.0013(16) 0.035(2) 0.003(2)
C5 0.077(3) 0.069(2) 0.081(3) -0.0032(18) 0.039(2) -0.0033(18)
C6 0.0573(18) 0.0598(19) 0.0595(17) -0.0029(14) 0.0207(14) -0.0002(14)
C7 0.0419(13) 0.0453(14) 0.0455(13) -0.0010(10) 0.0102(10) 0.0001(10)
C8 0.073(2) 0.065(2) 0.0589(19) -0.0013(15) 0.0143(16) 0.0072(16)
C9 0.078(3) 0.086(3) 0.065(2) 0.005(2) 0.0052(19) 0.006(2)
C10 0.071(3) 0.069(3) 0.083(3) 0.0039(19) 0.010(2) 0.0115(18)
C11 0.059(2) 0.061(2) 0.070(2) -0.0011(15) 0.0170(16) 0.0104(15)
C12 0.0491(15) 0.0517(17) 0.0516(15) -0.0015(12) 0.0113(12) 0.0053(12)
C13 0.0476(15) 0.0455(15) 0.0563(16) -0.0032(11) 0.0147(12) -0.0013(11)
C14 0.0385(13) 0.0446(14) 0.0471(13) -0.0005(10) 0.0101(10) -0.0029(10)
C15 0.0503(16) 0.0492(17) 0.0633(18) -0.0047(13) 0.0132(13) -0.0063(12)
C16 0.0437(16) 0.060(2) 0.076(2) -0.0026(15) 0.0131(15) -0.0055(13)
C17 0.0446(15) 0.0558(18) 0.0666(19) -0.0029(14) 0.0184(13) -0.0020(12)
C18 0.0388(13) 0.0465(14) 0.0433(13) -0.0009(10) 0.0123(10) -0.0006(9)
C19 0.0351(11) 0.0384(13) 0.0417(12) 0.0008(9) 0.0107(9) -0.0016(9)
C20 0.054(2) 0.077(3) 0.090(3) -0.019(2) 0.0184(19) 0.0004(17)
C21 0.0433(13) 0.0429(14) 0.0453(13) -0.0042(10) 0.0129(10) 0.0005(10)

loop_
_atom_type_symbol
_atom_type_description
_atom_type_scat_dispersion_real
_atom_type_scat_dispersion_imag
_atom_type_scat_source
C C 0.0033 0.0016 'International Tables Vol C Tables 4.2.6.8 and 6.1.1.4'
H H 0.0000 0.0000 'International Tables Vol C Tables 4.2.6.8 and 6.1.1.4'
I I -0.4742 1.8119 'International Tables Vol C Tables 4.2.6.8 and 6.1.1.4'
N N 0.0061 0.0033 'International Tables Vol C Tables 4.2.6.8 and 6.1.1.4'
O O 0.0106 0.0060 'International Tables Vol C Tables 4.2.6.8 and 6.1.1.4'
P P 0.1023 0.0942 'International Tables Vol C Tables 4.2.6.8 and 6.1.1.4'
Pd Pd -0.9988 1.0072 'International Tables Vol C Tables 4.2.6.8 and 6.1.1.4'

loop_
_geom_angle_atom_site_label_1
_geom_angle_atom_site_label_2
_geom_angle_atom_site_label_3
_geom_angle
_geom_angle_site_symmetry_1
_geom_angle_site_symmetry_3
_geom_angle_publ_flag
C19 Pd O 91.15(10) . . ?
C19 Pd P 84.96(8) . . ?
O Pd P 175.06(6) . . ?
C19 Pd I 179.13(8) . . ?
O Pd I 89.71(6) . . ?
P Pd I 94.19(3) . . ?
C7 P C1 107.14(13) . . ?
C7 P C13 104.65(14) . . ?
C1 P C13 106.49(14) . . ?
C7 P Pd 120.53(9) . . ?
C1 P Pd 111.95(9) . . ?
C13 P Pd 105.00(10) . . ?
C21 O Pd 127.76(19) . . ?
C21 N C18 126.8(3) . . ?
C21 N C20 114.9(3) . . ?
C18 N C20 118.3(3) . . ?
C2 C1 C6 119.8(3) . . ?
C2 C1 P 119.8(2) . . ?
C6 C1 P 120.0(2) . . ?
C3 C2 C1 120.3(4) . . ?
C3 C2 H2 119.9 . . ?
C1 C2 H2 119.9 . . ?
C4 C3 C2 119.5(4) . . ?
C4 C3 H3 120.2 . . ?
C2 C3 H3 120.2 . . ?
C3 C4 C5 120.8(4) . . ?
C3 C4 H4 119.6 . . ?
C5 C4 H4 119.6 . . ?
C6 C5 C4 119.9(4) . . ?
C6 C5 H5 120.1 . . ?
C4 C5 H5 120.1 . . ?
C5 C6 C1 119.8(4) . . ?
C5 C6 H6 120.1 . . ?
C1 C6 H6 120.1 . . ?
C12 C7 C8 119.0(3) . . ?
C12 C7 P 120.6(2) . . ?
C8 C7 P 120.0(2) . . ?
C9 C8 C7 120.0(4) . . ?
C9 C8 H8 120.0 . . ?
C7 C8 H8 120.0 . . ?
C10 C9 C8 120.5(4) . . ?
C10 C9 H9 119.8 . . ?
C8 C9 H9 119.8 . . ?
C9 C10 C11 120.9(4) . . ?
C9 C10 H10 119.6 . . ?
C11 C10 H10 119.6 . . ?
C10 C11 C12 119.4(4) . . ?
C10 C11 H11 120.3 . . ?
C12 C11 H11 120.3 . . ?
C7 C12 C11 120.1(3) . . ?
C7 C12 H12 119.9 . . ?
C11 C12 H12 119.9 . . ?
C14 C13 P 107.9(2) . . ?
C14 C13 H13A 110.1 . . ?
P C13 H13A 110.1 . . ?
C14 C13 H13B 110.1 . . ?
P C13 H13B 110.1 . . ?
H13A C13 H13B 108.4 . . ?
C15 C14 C19 122.1(3) . . ?
C15 C14 C13 117.6(3) . . ?
C19 C14 C13 120.3(2) . . ?
C16 C15 C14 118.3(3) . . ?
C16 C15 H15 120.9 . . ?
C14 C15 H15 120.9 . . ?
C17 C16 C15 121.6(3) . . ?
C17 C16 H16 119.2 . . ?
C15 C16 H16 119.2 . . ?
C16 C17 C18 121.2(3) . . ?
C16 C17 H17 119.4 . . ?
C18 C17 H17 119.4 . . ?
C17 C18 C19 119.5(3) . . ?
C17 C18 N 116.7(3) . . ?
C19 C18 N 123.8(2) . . ?
C14 C19 C18 117.4(2) . . ?
C14 C19 Pd 120.18(19) . . ?
C18 C19 Pd 122.4(2) . . ?
N C20 H20A 109.5 . . ?
N C20 H20B 109.5 . . ?
H20A C20 H20B 109.5 . . ?
N C20 H20C 109.5 . . ?
H20A C20 H20C 109.5 . . ?
H20B C20 H20C 109.5 . . ?
O C21 N 127.5(3) . . ?
O C21 H21 116.3 . . ?
N C21 H21 116.3 . . ?

loop_
_geom_bond_atom_site_label_1
_geom_bond_atom_site_label_2
_geom_bond_distance
_geom_bond_site_symmetry_2
_geom_bond_publ_flag
I Pd 2.6858(10) . ?
Pd C19 2.009(3) . ?
Pd O 2.039(2) . ?
Pd P 2.1908(8) . ?
P C7 1.817(3) . ?
P C1 1.817(3) . ?
P C13 1.843(3) . ?
O C21 1.231(3) . ?
N C21 1.328(4) . ?
N C18 1.428(4) . ?
N C20 1.464(5) . ?
C1 C2 1.391(4) . ?
C1 C6 1.401(5) . ?
C2 C3 1.387(5) . ?
C2 H2 0.9300 . ?
C3 C4 1.385(7) . ?
C3 H3 0.9300 . ?
C4 C5 1.388(7) . ?
C4 H4 0.9300 . ?
C5 C6 1.382(5) . ?
C5 H5 0.9300 . ?
C6 H6 0.9300 . ?
C7 C12 1.376(4) . ?
C7 C8 1.396(5) . ?
C8 C9 1.388(6) . ?
C8 H8 0.9300 . ?
C9 C10 1.358(7) . ?
C9 H9 0.9300 . ?
C10 C11 1.365(6) . ?
C10 H10 0.9300 . ?
C11 C12 1.413(5) . ?
C11 H11 0.9300 . ?
C12 H12 0.9300 . ?
C13 C14 1.496(4) . ?
C13 H13A 0.9700 . ?
C13 H13B 0.9700 . ?
C14 C15 1.406(4) . ?
C14 C19 1.410(4) . ?
C15 C16 1.377(5) . ?
C15 H15 0.9300 . ?
C16 C17 1.369(5) . ?
C16 H16 0.9300 . ?
C17 C18 1.395(4) . ?
C17 H17 0.9300 . ?
C18 C19 1.425(4) . ?
C20 H20A 0.9600 . ?
C20 H20B 0.9600 . ?
C20 H20C 0.9600 . ?
C21 H21 0.9300 . ?
